data_7214878
loop_
_publ_author_name
'Cai, Song-Liang'
'Zheng, Sheng-Run'
'Wen, Zhen-Zhen'
'Fan, Jun'
'Zhang, Wei-Guang'

_publ_section_title
;
 Construction of luminescent three-dimensional Ln(iii)--Zn(ii)
 heterometallic coordination polymers based on 2-pyridyl imidazole
 dicarboxylate
;
_journal_issue 23
_journal_name_full CrystEngComm
_journal_page_first 8236
_journal_paper_doi 10.1039/c2ce25803j
_journal_volume 14
_journal_year 2012
_chemical_formula_sum 'C40 H28 Cl3 N12 O22 Sm Zn6'
_chemical_formula_weight 1677.66
_chemical_name_systematic
;
?
;
_space_group_IT_number 70
_symmetry_cell_setting orthorhombic
_symmetry_space_group_name_Hall '-F 2uv 2vw'
_symmetry_space_group_name_H-M 'F d d d :2'
_atom_sites_solution_hydrogens geom
_atom_sites_solution_primary direct
_atom_sites_solution_secondary difmap
_audit_creation_method SHELXL-97
_cell_angle_alpha 90.00
_cell_angle_beta 90.00
_cell_angle_gamma 90.00
_cell_formula_units_Z 8
_cell_length_a 12.313(2)
_cell_length_b 22.626(5)
_cell_length_c 34.702(7)
_cell_measurement_reflns_used 3435
_cell_measurement_temperature 298(2)
_cell_measurement_theta_max 27.04
_cell_measurement_theta_min 2.35
_cell_volume 9668(3)
_computing_cell_refinement 'Bruker SAINT'
_computing_data_collection 'Bruker APEX2'
_computing_data_reduction 'Bruker SAINT'
_computing_molecular_graphics 'Bruker SHELXTL'
_computing_publication_material 'Bruker SHELXTL'
_computing_structure_refinement 'SHELXL-97 (Sheldrick, 1997)'
_computing_structure_solution 'SHELXS-97 (Sheldrick, 1990)'
_diffrn_ambient_temperature 298(2)
_diffrn_measured_fraction_theta_full 0.998
_diffrn_measured_fraction_theta_max 0.998
_diffrn_measurement_device_type 'Bruker APEX-II CCD'
_diffrn_measurement_method '\f and \w scans'
_diffrn_radiation_monochromator graphite
_diffrn_radiation_source 'fine-focus sealed tube'
_diffrn_radiation_type MoK\a
_diffrn_radiation_wavelength 0.71073
_diffrn_reflns_av_R_equivalents 0.0536
_diffrn_reflns_av_sigmaI/netI 0.0406
_diffrn_reflns_limit_h_max 15
_diffrn_reflns_limit_h_min -15
_diffrn_reflns_limit_k_max 20
_diffrn_reflns_limit_k_min -27
_diffrn_reflns_limit_l_max 42
_diffrn_reflns_limit_l_min -41
_diffrn_reflns_number 12489
_diffrn_reflns_theta_full 26.00
_diffrn_reflns_theta_max 26.00
_diffrn_reflns_theta_min 1.97
_exptl_absorpt_coefficient_mu 4.387
_exptl_absorpt_correction_T_max 0.4453
_exptl_absorpt_correction_T_min 0.3528
_exptl_absorpt_correction_type multi-scan
_exptl_crystal_colour yellow
_exptl_crystal_density_diffrn 2.305
_exptl_crystal_density_method 'not measured'
_exptl_crystal_description block
_exptl_crystal_F_000 6568
_exptl_crystal_size_max 0.30
_exptl_crystal_size_mid 0.26
_exptl_crystal_size_min 0.22
_refine_diff_density_max 1.900
_refine_diff_density_min -2.489
_refine_diff_density_rms 0.221
_refine_ls_extinction_method none
_refine_ls_goodness_of_fit_ref 1.051
_refine_ls_hydrogen_treatment constr
_refine_ls_matrix_type full
_refine_ls_number_parameters 199
_refine_ls_number_reflns 2378
_refine_ls_number_restraints 6
_refine_ls_restrained_S_all 1.054
_refine_ls_R_factor_all 0.0787
_refine_ls_R_factor_gt 0.0606
_refine_ls_shift/su_max 0.000
_refine_ls_shift/su_mean 0.000
_refine_ls_structure_factor_coef Fsqd
_refine_ls_weighting_details 'calc w=1/[\s^2^(Fo^2^)+(0.1809P)^2^+50.5254P] where P=(Fo^2^+2Fc^2^)/3'
_refine_ls_weighting_scheme calc
_refine_ls_wR_factor_gt 0.2122
_refine_ls_wR_factor_ref 0.2352
_reflns_number_gt 1856
_reflns_number_total 2378
_reflns_threshold_expression >2sigma(I)
_cod_data_source_file c2ce25803j.txt
_cod_data_source_block 1-Sm-Zn
_cod_depositor_comments
;
The following automatic conversions were performed:

'_symmetry_cell_setting' value 'Orthorhombic' changed to
'orthorhombic' according to
/usr/data/users/saulius/automatic-downloads/retrospective/RSC/lib/dictionaries/cif_core.dic
dictionary named 'cif_core.dic' version 2.4.2 from 2011-04-26.

Automatic conversion script
Id: cif_fix_values 2281 2013-09-26 08:29:07Z andrius 
;
_cod_original_sg_symbol_H-M 'Fddd '
_cod_database_code 7214878

loop_
_symmetry_equiv_pos_as_xyz
'x, y, z'
'-x+3/4, -y+3/4, z'
'-x+3/4, y, -z+3/4'
'x, -y+3/4, -z+3/4'
'x, y+1/2, z+1/2'
'-x+3/4, -y+5/4, z+1/2'
'-x+3/4, y+1/2, -z+5/4'
'x, -y+5/4, -z+5/4'
'x+1/2, y, z+1/2'
'-x+5/4, -y+3/4, z+1/2'
'-x+5/4, y, -z+5/4'
'x+1/2, -y+3/4, -z+5/4'
'x+1/2, y+1/2, z'
'-x+5/4, -y+5/4, z'
'-x+5/4, y+1/2, -z+3/4'
'x+1/2, -y+5/4, -z+3/4'
'-x, -y, -z'
'x-3/4, y-3/4, -z'
'x-3/4, -y, z-3/4'
'-x, y-3/4, z-3/4'
'-x, -y+1/2, -z+1/2'
'x-3/4, y-1/4, -z+1/2'
'x-3/4, -y+1/2, z-1/4'
'-x, y-1/4, z-1/4'
'-x+1/2, -y, -z+1/2'
'x-1/4, y-3/4, -z+1/2'
'x-1/4, -y, z-1/4'
'-x+1/2, y-3/4, z-1/4'
'-x+1/2, -y+1/2, -z'
'x-1/4, y-1/4, -z'
'x-1/4, -y+1/2, z-3/4'
'-x+1/2, y-1/4, z-3/4'

loop_
_atom_site_label
_atom_site_type_symbol
_atom_site_fract_x
_atom_site_fract_y
_atom_site_fract_z
_atom_site_U_iso_or_equiv
_atom_site_adp_type
_atom_site_occupancy
_atom_site_symmetry_multiplicity
_atom_site_calc_flag
_atom_site_refinement_flags
Sm1 Sm -0.1250 0.3750 0.3750 0.0215(3) Uani 1 4 d S
Zn1 Zn 0.24093(10) 0.32491(5) 0.24846(3) 0.0335(4) Uani 1 1 d .
Zn2 Zn 0.3750 0.3750 0.10846(6) 0.0588(6) Uani 1 2 d S
C1 C 0.0817(8) 0.3515(4) 0.3058(3) 0.033(2) Uani 1 1 d .
C2 C 0.0751(7) 0.4027(4) 0.2793(2) 0.0263(18) Uani 1 1 d .
C3 C 0.0278(7) 0.4573(4) 0.2812(2) 0.0244(18) Uani 1 1 d .
C4 C -0.0395(8) 0.4871(4) 0.3103(3) 0.035(2) Uani 1 1 d .
C5 C 0.1262(7) 0.4529(4) 0.2289(3) 0.029(2) Uani 1 1 d .
C6 C 0.1798(8) 0.4688(4) 0.1934(3) 0.035(2) Uani 1 1 d .
C7 C 0.1925(10) 0.5266(5) 0.1821(3) 0.049(3) Uani 1 1 d .
H7 H 0.1622 0.5568 0.1968 0.059 Uiso 1 1 calc R
C8 C 0.2515(11) 0.5406(5) 0.1482(3) 0.051(3) Uani 1 1 d .
H8 H 0.2594 0.5793 0.1396 0.061 Uiso 1 1 calc R
C9 C 0.2956(11) 0.4942(6) 0.1292(4) 0.059(3) Uani 1 1 d .
H9 H 0.3353 0.5029 0.1071 0.070 Uiso 1 1 calc R
C10 C 0.2286(10) 0.4256(4) 0.1709(3) 0.047(3) Uani 1 1 d .
H10 H 0.2208 0.3862 0.1779 0.057 Uiso 1 1 calc R
N1 N 0.1383(6) 0.4004(3) 0.2462(2) 0.0289(17) Uani 1 1 d .
N2 N 0.0594(6) 0.4897(3) 0.2493(2) 0.0304(17) Uani 1 1 d .
N3 N 0.2881(8) 0.4393(4) 0.1386(3) 0.048(2) Uani 1 1 d .
Cl1 Cl 0.3750 0.3750 0.2428(4) 0.145(4) Uani 1 2 d S
Cl2 Cl 0.2874(17) 0.2880(12) 0.0174(8) 0.133(9) Uani 0.25 1 d P
O1 O 0.1548(6) 0.3128(3) 0.2978(2) 0.0434(19) Uani 1 1 d .
O1W O 0.3750 0.3750 0.0464(3) 0.054(3) Uani 1 2 d S
H1WB H 0.4352 0.3689 0.0352 0.098 Uiso 0.50 1 d PR
H1WA H 0.3435 0.3419 0.0439 0.098 Uiso 0.50 1 d PR
O2 O 0.0197(6) 0.3461(3) 0.3344(2) 0.0416(18) Uani 1 1 d .
O2W O 0.2353(6) 0.3159(4) 0.1065(3) 0.083(3) Uani 1 1 d D
H2WA H 0.1954 0.3077 0.0865 0.099 Uiso 1 1 d RD
H2WB H 0.2143 0.2870 0.1232 0.099 Uiso 1 1 d RD
O3 O -0.0627(6) 0.4633(3) 0.3416(2) 0.0414(17) Uani 1 1 d .
O4 O -0.0660(6) 0.5409(3) 0.3025(2) 0.0437(18) Uani 1 1 d .

loop_
_atom_site_aniso_label
_atom_site_aniso_U_11
_atom_site_aniso_U_22
_atom_site_aniso_U_33
_atom_site_aniso_U_23
_atom_site_aniso_U_13
_atom_site_aniso_U_12
Sm1 0.0227(5) 0.0190(5) 0.0228(5) 0.000 0.000 0.000
Zn1 0.0433(8) 0.0244(7) 0.0328(7) -0.0016(4) 0.0035(5) 0.0085(5)
Zn2 0.0647(14) 0.0652(14) 0.0464(12) 0.000 0.000 0.0148(10)
C1 0.037(5) 0.022(5) 0.039(5) 0.000(4) 0.002(4) 0.006(4)
C2 0.026(4) 0.025(4) 0.027(5) 0.000(4) 0.003(4) 0.006(3)
C3 0.026(4) 0.025(4) 0.023(4) 0.005(3) 0.005(3) 0.006(3)
C4 0.043(5) 0.026(5) 0.035(5) 0.003(4) 0.006(4) 0.010(4)
C5 0.038(5) 0.026(4) 0.024(4) 0.008(4) 0.003(4) 0.005(4)
C6 0.040(5) 0.028(5) 0.036(5) 0.003(4) 0.004(4) 0.008(4)
C7 0.061(7) 0.032(5) 0.055(7) 0.009(5) 0.006(6) 0.002(5)
C8 0.070(8) 0.039(6) 0.043(6) 0.007(5) 0.019(6) -0.007(5)
C9 0.060(8) 0.060(8) 0.055(8) 0.021(6) 0.023(6) 0.006(6)
C10 0.071(8) 0.033(5) 0.038(6) 0.010(5) 0.014(5) 0.002(5)
N1 0.032(4) 0.019(4) 0.036(4) 0.001(3) 0.003(3) 0.007(3)
N2 0.034(4) 0.025(4) 0.032(4) 0.006(3) 0.006(3) 0.009(3)
N3 0.064(6) 0.037(5) 0.043(5) 0.006(4) 0.017(5) 0.011(4)
Cl1 0.090(6) 0.121(7) 0.224(12) 0.000 0.000 -0.029(5)
Cl2 0.078(13) 0.16(2) 0.16(2) 0.068(18) 0.030(14) 0.024(13)
O1 0.051(4) 0.029(4) 0.049(4) 0.014(3) 0.018(4) 0.025(3)
O1W 0.048(7) 0.087(9) 0.028(5) 0.000 0.000 0.020(6)
O2 0.047(4) 0.034(4) 0.044(4) 0.011(3) 0.021(3) 0.017(3)
O2W 0.067(6) 0.083(7) 0.098(8) 0.018(6) -0.040(6) -0.013(5)
O3 0.055(4) 0.028(3) 0.041(4) 0.010(3) 0.019(3) 0.011(3)
O4 0.064(5) 0.021(3) 0.045(4) 0.010(3) 0.020(4) 0.021(3)

loop_
_atom_type_symbol
_atom_type_description
_atom_type_scat_dispersion_real
_atom_type_scat_dispersion_imag
_atom_type_scat_source
C C 0.0033 0.0016 'International Tables Vol C Tables 4.2.6.8 and 6.1.1.4'
H H 0.0000 0.0000 'International Tables Vol C Tables 4.2.6.8 and 6.1.1.4'
N N 0.0061 0.0033 'International Tables Vol C Tables 4.2.6.8 and 6.1.1.4'
O O 0.0106 0.0060 'International Tables Vol C Tables 4.2.6.8 and 6.1.1.4'
Zn Zn 0.2839 1.4301 'International Tables Vol C Tables 4.2.6.8 and 6.1.1.4'
Sm Sm -0.1638 3.4418 'International Tables Vol C Tables 4.2.6.8 and 6.1.1.4'
Cl Cl 0.1484 0.1585 'International Tables Vol C Tables 4.2.6.8 and 6.1.1.4'

loop_
_geom_angle_atom_site_label_1
_geom_angle_atom_site_label_2
_geom_angle_atom_site_label_3
_geom_angle
_geom_angle_site_symmetry_1
_geom_angle_site_symmetry_3
O2 Sm1 O2 106.9(4) . 2_455
O2 Sm1 O2 82.1(4) . 4
O2 Sm1 O2 147.9(3) 2_455 4
O2 Sm1 O2 147.9(3) . 3_455
O2 Sm1 O2 82.1(4) 2_455 3_455
O2 Sm1 O2 106.9(4) 4 3_455
O2 Sm1 O3 74.1(3) . 2_455
O2 Sm1 O3 72.9(2) 2_455 2_455
O2 Sm1 O3 138.5(2) 4 2_455
O2 Sm1 O3 79.6(2) 3_455 2_455
O2 Sm1 O3 72.9(2) . .
O2 Sm1 O3 74.1(3) 2_455 .
O2 Sm1 O3 79.6(2) 4 .
O2 Sm1 O3 138.5(2) 3_455 .
O3 Sm1 O3 123.1(3) 2_455 .
O2 Sm1 O3 79.6(2) . 4
O2 Sm1 O3 138.5(2) 2_455 4
O2 Sm1 O3 72.9(2) 4 4
O2 Sm1 O3 74.1(3) 3_455 4
O3 Sm1 O3 69.7(3) 2_455 4
O3 Sm1 O3 143.3(3) . 4
O2 Sm1 O3 138.5(2) . 3_455
O2 Sm1 O3 79.6(2) 2_455 3_455
O2 Sm1 O3 74.1(3) 4 3_455
O2 Sm1 O3 72.9(2) 3_455 3_455
O3 Sm1 O3 143.3(3) 2_455 3_455
O3 Sm1 O3 69.7(3) . 3_455
O3 Sm1 O3 123.1(3) 4 3_455
Cl1 Zn1 O1 125.9(4) . .
Cl1 Zn1 O4 114.0(4) . 22_655
O1 Zn1 O4 119.8(3) . 22_655
Cl1 Zn1 N2 101.0(2) . 22_655
O1 Zn1 N2 93.1(3) . 22_655
O4 Zn1 N2 80.0(3) 22_655 22_655
Cl1 Zn1 N1 91.8(2) . .
O1 Zn1 N1 80.2(3) . .
O4 Zn1 N1 93.8(3) 22_655 .
N2 Zn1 N1 167.1(3) 22_655 .
N3 Zn2 N3 119.8(5) . 2
N3 Zn2 O1W 120.1(3) . .
N3 Zn2 O1W 120.1(3) 2 .
N3 Zn2 O2W 89.6(4) . 2
N3 Zn2 O2W 92.2(4) 2 2
O1W Zn2 O2W 88.2(3) . 2
N3 Zn2 O2W 92.2(4) . .
N3 Zn2 O2W 89.6(4) 2 .
O1W Zn2 O2W 88.2(3) . .
O2W Zn2 O2W 176.5(6) 2 .
O2 C1 O1 121.9(9) . .
O2 C1 C2 122.2(8) . .
O1 C1 C2 115.9(8) . .
C3 C2 N1 108.2(8) . .
C3 C2 C1 134.4(8) . .
N1 C2 C1 117.0(8) . .
C2 C3 N2 108.7(7) . .
C2 C3 C4 133.4(8) . .
N2 C3 C4 117.7(8) . .
O3 C4 O4 122.4(9) . .
O3 C4 C3 121.9(8) . .
O4 C4 C3 115.5(8) . .
N1 C5 N2 112.0(8) . .
N1 C5 C6 123.6(8) . .
N2 C5 C6 124.4(8) . .
C7 C6 C10 117.5(10) . .
C7 C6 C5 122.1(9) . .
C10 C6 C5 120.2(9) . .
C6 C7 C8 120.4(10) . .
C6 C7 H7 119.8 . .
C8 C7 H7 119.8 . .
C9 C8 C7 116.0(10) . .
C9 C8 H8 122.0 . .
C7 C8 H8 122.0 . .
N3 C9 C8 126.5(11) . .
N3 C9 H9 116.8 . .
C8 C9 H9 116.8 . .
N3 C10 C6 122.2(9) . .
N3 C10 H10 118.9 . .
C6 C10 H10 118.9 . .
C5 N1 C2 106.0(7) . .
C5 N1 Zn1 142.6(6) . .
C2 N1 Zn1 109.4(6) . .
C5 N2 C3 105.1(7) . .
C5 N2 Zn1 144.8(6) . 26_565
C3 N2 Zn1 110.1(6) . 26_565
C9 N3 C10 117.5(10) . .
C9 N3 Zn2 120.6(8) . .
C10 N3 Zn2 121.7(7) . .
Zn1 Cl1 Zn1 168.8(7) . 2
Cl2 Cl2 H1WA 178.1 29 .
C1 O1 Zn1 117.0(6) . .
Zn2 O1W H1WB 117.4 . .
Zn2 O1W H1WA 96.0 . .
H1WB O1W H1WA 102.0 . .
C1 O2 Sm1 154.2(6) . .
Zn2 O2W H2WA 127.0 . .
Zn2 O2W H2WB 130.2 . .
H2WA O2W H2WB 101.1 . .
C4 O3 Sm1 147.6(7) . .
C4 O4 Zn1 116.7(6) . 26_565

loop_
_geom_bond_atom_site_label_1
_geom_bond_atom_site_label_2
_geom_bond_distance
_geom_bond_site_symmetry_2
Sm1 O2 2.362(6) .
Sm1 O2 2.362(6) 2_455
Sm1 O2 2.362(6) 4
Sm1 O2 2.362(6) 3_455
Sm1 O3 2.433(6) 2_455
Sm1 O3 2.433(6) .
Sm1 O3 2.433(6) 4
Sm1 O3 2.433(6) 3_455
Zn1 Cl1 2.0120(18) .
Zn1 O1 2.034(7) .
Zn1 O4 2.052(7) 22_655
Zn1 N2 2.106(7) 22_655
Zn1 N1 2.126(7) .
Zn2 N3 2.086(9) .
Zn2 N3 2.086(9) 2
Zn2 O1W 2.153(11) .
Zn2 O2W 2.180(8) 2
Zn2 O2W 2.180(8) .
C1 O2 1.259(11) .
C1 O1 1.286(11) .
C1 C2 1.481(13) .
C2 C3 1.368(12) .
C2 N1 1.388(11) .
C3 N2 1.383(11) .
C3 C4 1.473(12) .
C4 O3 1.244(11) .
C4 O4 1.289(11) .
C5 N1 1.339(12) .
C5 N2 1.367(12) .
C5 C6 1.444(13) .
C6 C7 1.375(13) .
C6 C10 1.386(14) .
C7 C8 1.417(15) .
C7 H7 0.9300 .
C8 C9 1.354(17) .
C8 H8 0.9300 .
C9 N3 1.289(15) .
C9 H9 0.9300 .
C10 N3 1.374(14) .
C10 H10 0.9300 .
N2 Zn1 2.106(7) 26_565
Cl1 Zn1 2.0120(18) 2
Cl2 Cl2 2.30(6) 29
Cl2 H1WA 1.6736 .
O1W H1WB 0.8495 .
O1W H1WA 0.8492 .
O2W H2WA 0.8705 .
O2W H2WB 0.9112 .
O4 Zn1 2.052(7) 26_565

loop_
_geom_torsion_atom_site_label_1
_geom_torsion_atom_site_label_2
_geom_torsion_atom_site_label_3
_geom_torsion_atom_site_label_4
_geom_torsion
_geom_torsion_site_symmetry_1
_geom_torsion_site_symmetry_4
O2 C1 C2 C3 15.8(17) . .
O1 C1 C2 C3 -164.1(10) . .
O2 C1 C2 N1 -172.3(9) . .
O1 C1 C2 N1 7.7(13) . .
N1 C2 C3 N2 0.6(10) . .
C1 C2 C3 N2 173.0(10) . .
N1 C2 C3 C4 -174.4(10) . .
C1 C2 C3 C4 -2.1(19) . .
C2 C3 C4 O3 1.8(18) . .
N2 C3 C4 O3 -173.0(9) . .
C2 C3 C4 O4 177.1(10) . .
N2 C3 C4 O4 2.4(13) . .
N1 C5 C6 C7 -160.5(10) . .
N2 C5 C6 C7 18.0(16) . .
N1 C5 C6 C10 14.0(16) . .
N2 C5 C6 C10 -167.5(10) . .
C10 C6 C7 C8 1.4(17) . .
C5 C6 C7 C8 176.1(10) . .
C6 C7 C8 C9 -1.9(18) . .
C7 C8 C9 N3 1(2) . .
C7 C6 C10 N3 0.3(17) . .
C5 C6 C10 N3 -174.5(10) . .
N2 C5 N1 C2 0.8(11) . .
C6 C5 N1 C2 179.4(9) . .
N2 C5 N1 Zn1 -160.3(8) . .
C6 C5 N1 Zn1 18.4(17) . .
C3 C2 N1 C5 -0.8(10) . .
C1 C2 N1 C5 -174.7(8) . .
C3 C2 N1 Zn1 167.1(6) . .
C1 C2 N1 Zn1 -6.8(10) . .
Cl1 Zn1 N1 C5 38.0(12) . .
O1 Zn1 N1 C5 164.2(12) . .
O4 Zn1 N1 C5 -76.2(11) 22_655 .
N2 Zn1 N1 C5 -136.7(14) 22_655 .
Cl1 Zn1 N1 C2 -122.7(7) . .
O1 Zn1 N1 C2 3.5(6) . .
O4 Zn1 N1 C2 123.1(6) 22_655 .
N2 Zn1 N1 C2 62.6(16) 22_655 .
N1 C5 N2 C3 -0.4(11) . .
C6 C5 N2 C3 -179.0(9) . .
N1 C5 N2 Zn1 177.4(8) . 26_565
C6 C5 N2 Zn1 -1.3(18) . 26_565
C2 C3 N2 C5 -0.2(10) . .
C4 C3 N2 C5 175.8(8) . .
C2 C3 N2 Zn1 -178.8(6) . 26_565
C4 C3 N2 Zn1 -2.8(10) . 26_565
C8 C9 N3 C10 1(2) . .
C8 C9 N3 Zn2 -173.9(11) . .
C6 C10 N3 C9 -1.4(19) . .
C6 C10 N3 Zn2 173.2(9) . .
N3 Zn2 N3 C9 133.0(12) 2 .
O1W Zn2 N3 C9 -47.0(12) . .
O2W Zn2 N3 C9 40.7(11) 2 .
O2W Zn2 N3 C9 -136.2(11) . .
N3 Zn2 N3 C10 -41.4(8) 2 .
O1W Zn2 N3 C10 138.6(8) . .
O2W Zn2 N3 C10 -133.7(10) 2 .
O2W Zn2 N3 C10 49.4(10) . .
O1 Zn1 Cl1 Zn1 13.1(2) . 2
O4 Zn1 Cl1 Zn1 -172.73(19) 22_655 2
N2 Zn1 Cl1 Zn1 -88.9(2) 22_655 2
N1 Zn1 Cl1 Zn1 92.3(2) . 2
O2 C1 O1 Zn1 175.7(8) . .
C2 C1 O1 Zn1 -4.3(12) . .
Cl1 Zn1 O1 C1 85.6(8) . .
O4 Zn1 O1 C1 -88.2(8) 22_655 .
N2 Zn1 O1 C1 -168.4(8) 22_655 .
N1 Zn1 O1 C1 0.5(8) . .
O1 C1 O2 Sm1 -177.2(11) . .
C2 C1 O2 Sm1 3(2) . .
O2 Sm1 O2 C1 43.6(16) 2_455 .
O2 Sm1 O2 C1 -104.8(17) 4 .
O2 Sm1 O2 C1 145.9(17) 3_455 .
O3 Sm1 O2 C1 109.6(17) 2_455 .
O3 Sm1 O2 C1 -23.3(16) . .
O3 Sm1 O2 C1 -178.7(17) 4 .
O3 Sm1 O2 C1 -49.7(18) 3_455 .
O4 C4 O3 Sm1 139.3(9) . .
C3 C4 O3 Sm1 -45.7(18) . .
O2 Sm1 O3 C4 50.9(12) . .
O2 Sm1 O3 C4 -62.9(12) 2_455 .
O2 Sm1 O3 C4 135.7(13) 4 .
O2 Sm1 O3 C4 -120.5(12) 3_455 .
O3 Sm1 O3 C4 -6.3(12) 2_455 .
O3 Sm1 O3 C4 94.0(12) 4 .
O3 Sm1 O3 C4 -147.5(14) 3_455 .
O3 C4 O4 Zn1 174.8(8) . 26_565
C3 C4 O4 Zn1 -0.5(12) . 26_565
